data_1569827
loop_
_publ_author_name
'Heinen, Tobias'
'Merzenich, Sarah'
'Kwill, Angelina'
'Vasylyeva, Vera'

_publ_section_title
;
 Halogen Bonding in Sulphonamide Co-Crystals: X&#xb7;&#xb7;&#xb7;&#x3c0;
 Preferred over X&#xb7;&#xb7;&#xb7;O/N?
;
_journal_issue 15
_journal_name_full 'Molecules (Basel, Switzerland)'
_journal_page_first 5910
_journal_paper_doi 10.3390/molecules28155910
_journal_volume 28
_journal_year 2023
_chemical_formula_moiety 'C6 F4 I2, C7 H9 N O2 S'
_chemical_formula_sum 'C13 H9 F4 I2 N O2 S'
_chemical_formula_weight 573.07
_space_group_crystal_system monoclinic
_space_group_IT_number 14
_space_group_name_Hall '-P 2yn'
_space_group_name_H-M_alt 'P 1 21/n 1'
_atom_sites_solution_hydrogens difmap
_atom_sites_solution_primary dual
_audit_creation_date 2021-11-26
_audit_creation_method
;
Olex2 1.3
(compiled 2020.11.12 svn.r5f609507 for OlexSys, GUI svn.r6408)
;
_cell_angle_alpha 90
_cell_angle_beta 93.083(2)
_cell_angle_gamma 90
_cell_formula_units_Z 4
_cell_length_a 5.6059(2)
_cell_length_b 16.1462(4)
_cell_length_c 18.2847(4)
_cell_measurement_reflns_used 10564
_cell_measurement_temperature 100.00(10)
_cell_measurement_theta_max 29.8410
_cell_measurement_theta_min 2.2340
_cell_volume 1652.63(8)
_computing_cell_refinement 'CrysAlisPro 1.171.41.120a (Rigaku OD, 2021)'
_computing_data_collection 'CrysAlisPro 1.171.41.120a (Rigaku OD, 2021)'
_computing_data_reduction 'CrysAlisPro 1.171.41.120a (Rigaku OD, 2021)'
_computing_molecular_graphics 'Olex2 1.3 (Dolomanov et al., 2009)'
_computing_publication_material 'Olex2 1.3 (Dolomanov et al., 2009)'
_computing_structure_refinement 'XL  (Sheldrick, 2008)'
_computing_structure_solution 'SHELXT  (Sheldrick, 2015)'
_diffrn_ambient_environment N~2~
_diffrn_ambient_temperature 100.00(10)
_diffrn_detector 'Hybrid Pixel Array Detector'
_diffrn_detector_area_resol_mean 10.0000
_diffrn_detector_type HyPix
_diffrn_measured_fraction_theta_full 0.997
_diffrn_measured_fraction_theta_max 0.822
_diffrn_measurement_details
;
List of Runs (angles in degrees, time in seconds):

  # Type    Start    End  Width  t~exp~   \w     \q     \k     \f   Frames
--------------------------------------------------------------------------
  1  \w    -69.00 -10.00   0.50    7.48    --    1.50 -46.00-106.00  118
  2  \w     -8.00  42.00   0.50    7.48    --    1.50  46.00  42.00  100
  3  \w    -23.00  33.00   0.50    7.48    --    1.50 -99.00  30.00  112
  4  \w      1.00  30.00   0.50    7.48    --    1.50 -99.00-180.00   58
  5  \w    -22.00   3.00   0.50    7.48    --    1.50 -99.00 -60.00   50
  6  \w    -17.00  30.00   0.50    7.48    --    1.50 -99.00 -90.00   94
;
_diffrn_measurement_device 'four-circle diffractometer'
_diffrn_measurement_device_type 'XtaLAB Synergy, Dualflex, HyPix'
_diffrn_measurement_method '\w scans'
_diffrn_orient_matrix_type 'CrysAlisPro convention (1999,Acta A55,543-557)'
_diffrn_orient_matrix_UB_11 -0.0890745000
_diffrn_orient_matrix_UB_12 0.0211962000
_diffrn_orient_matrix_UB_13 0.0187987000
_diffrn_orient_matrix_UB_21 -0.0878696000
_diffrn_orient_matrix_UB_22 -0.0133787000
_diffrn_orient_matrix_UB_23 -0.0267664000
_diffrn_orient_matrix_UB_31 -0.0197894000
_diffrn_orient_matrix_UB_32 -0.0361036000
_diffrn_orient_matrix_UB_33 0.0209430000
_diffrn_radiation_monochromator mirror
_diffrn_radiation_probe x-ray
_diffrn_radiation_type 'Mo K\a'
_diffrn_radiation_wavelength 0.71073
_diffrn_reflns_av_R_equivalents 0.0314
_diffrn_reflns_av_unetI/netI 0.0259
_diffrn_reflns_Laue_measured_fraction_full 0.997
_diffrn_reflns_Laue_measured_fraction_max 0.822
_diffrn_reflns_limit_h_max 7
_diffrn_reflns_limit_h_min -7
_diffrn_reflns_limit_k_max 20
_diffrn_reflns_limit_k_min -19
_diffrn_reflns_limit_l_max 25
_diffrn_reflns_limit_l_min -25
_diffrn_reflns_number 15672
_diffrn_reflns_point_group_measured_fraction_full 0.997
_diffrn_reflns_point_group_measured_fraction_max 0.822
_diffrn_reflns_theta_full 25.242
_diffrn_reflns_theta_max 29.972
_diffrn_reflns_theta_min 2.231
_diffrn_source 'micro-focus sealed X-ray tube'
_diffrn_source_type 'PhotonJet (Mo) X-ray Source'
_exptl_absorpt_coefficient_mu 3.979
_exptl_absorpt_correction_T_max 1.000
_exptl_absorpt_correction_T_min 0.531
_exptl_absorpt_correction_type gaussian
_exptl_absorpt_process_details
;
CrysAlisPro 1.171.41.120a (Rigaku Oxford Diffraction, 2021)
Numerical absorption correction based on gaussian integration over
a multifaceted crystal model
Empirical absorption correction using spherical harmonics,
implemented in SCALE3 ABSPACK scaling algorithm.
;
_exptl_crystal_colour 'clear colourless'
_exptl_crystal_colour_lustre clear
_exptl_crystal_colour_primary colourless
_exptl_crystal_density_diffrn 2.303
_exptl_crystal_description plate
_exptl_crystal_F_000 1072
_exptl_crystal_size_max 0.15
_exptl_crystal_size_mid 0.08
_exptl_crystal_size_min 0.04
_refine_diff_density_max 0.717
_refine_diff_density_min -0.597
_refine_diff_density_rms 0.109
_refine_ls_extinction_method none
_refine_ls_goodness_of_fit_ref 1.036
_refine_ls_hydrogen_treatment refall
_refine_ls_matrix_type full
_refine_ls_number_parameters 244
_refine_ls_number_reflns 3945
_refine_ls_number_restraints 0
_refine_ls_restrained_S_all 1.036
_refine_ls_R_factor_all 0.0273
_refine_ls_R_factor_gt 0.0225
_refine_ls_shift/su_max 0.004
_refine_ls_shift/su_mean 0.000
_refine_ls_structure_factor_coef Fsqd
_refine_ls_weighting_details 'w=1/[\s^2^(Fo^2^)+(0.0251P)^2^+1.8250P] where P=(Fo^2^+2Fc^2^)/3'
_refine_ls_weighting_scheme calc
_refine_ls_wR_factor_gt 0.0524
_refine_ls_wR_factor_ref 0.0545
_reflns_Friedel_coverage 0.000
_reflns_number_gt 3519
_reflns_number_total 3945
_reflns_threshold_expression 'I > 2\s(I)'
_cod_data_source_file 2-AK_PM1_1zu1_final.cif
_cod_data_source_block th_pm1_mo_autored
_cod_database_code 1569827
_shelx_shelxl_version_number 2017/1
_chemical_oxdiff_formula C13H8SNO2I2F4
_shelx_space_group_comment
;
The symmetry employed for this shelxl refinement is uniquely defined
by the following loop, which should always be used as a source of
symmetry information in preference to the above space-group names.
They are only intended as comments.
;
_shelx_estimated_absorpt_t_max 0.857
_shelx_estimated_absorpt_t_min 0.587
_reflns_odcompleteness_completeness 99.74
_reflns_odcompleteness_iscentric 1
_reflns_odcompleteness_theta 25.07
_olex2_refinement_description
;
;
_olex2_submission_special_instructions 'No special instructions were received'
_oxdiff_exptl_absorpt_empirical_details
;
Empirical correction (ABSPACK) includes:
- Absorption correction using spherical harmonics
- Frame scaling
;
_oxdiff_exptl_absorpt_empirical_full_max 1.585
_oxdiff_exptl_absorpt_empirical_full_min 0.812

loop_
_space_group_symop_operation_xyz
'x, y, z'
'-x+1/2, y+1/2, -z+1/2'
'-x, -y, -z'
'x-1/2, -y-1/2, z-1/2'

loop_
_atom_site_label
_atom_site_type_symbol
_atom_site_fract_x
_atom_site_fract_y
_atom_site_fract_z
_atom_site_U_iso_or_equiv
_atom_site_adp_type
_atom_site_occupancy
_atom_site_site_symmetry_order
_atom_site_calc_flag
_atom_site_refinement_flags_posn
_atom_site_refinement_flags_adp
_atom_site_refinement_flags_occupancy
_atom_site_disorder_assembly
_atom_site_disorder_group
I1 I 0.54461(3) 0.70489(2) 1.00473(2) 0.02078(6) Uani 1 1 d . . . . .
I2 I 1.31790(3) 1.01439(2) 1.13727(2) 0.02263(6) Uani 1 1 d . . . . .
S1 S 0.18645(12) 0.55147(4) 0.89719(3) 0.01967(14) Uani 1 1 d . . . . .
F4 F 0.5938(3) 0.80067(11) 1.15695(9) 0.0269(4) Uani 1 1 d . . . . .
F1 F 0.9763(3) 0.79917(10) 0.93283(8) 0.0257(4) Uani 1 1 d . . . . .
F2 F 1.2706(3) 0.91888(11) 0.98280(9) 0.0289(4) Uani 1 1 d . . . . .
F3 F 0.8976(3) 0.91615(11) 1.20863(8) 0.0271(4) Uani 1 1 d . . . . .
O1 O 0.1591(4) 0.58008(13) 0.97117(10) 0.0267(5) Uani 1 1 d . . . . .
O2 O 0.4197(4) 0.55610(14) 0.86918(11) 0.0269(4) Uani 1 1 d . . . . .
N1 N 0.0953(5) 0.45613(15) 0.89644(12) 0.0212(5) Uani 1 1 d . . . . .
C8 C 0.7770(5) 0.79691(16) 1.04334(14) 0.0173(5) Uani 1 1 d . . . . .
C13 C 0.7610(5) 0.82861(17) 1.11336(14) 0.0189(5) Uani 1 1 d . . . . .
C12 C 0.9172(5) 0.88930(17) 1.13982(14) 0.0185(5) Uani 1 1 d . . . . .
C11 C 1.0908(5) 0.92157(17) 1.09721(14) 0.0194(5) Uani 1 1 d . . . . .
C10 C 1.1047(5) 0.88993(18) 1.02706(14) 0.0207(5) Uani 1 1 d . . . . .
C9 C 0.9533(5) 0.82816(17) 1.00109(13) 0.0186(5) Uani 1 1 d . . . . .
C2 C 0.0787(5) 0.40382(16) 0.83370(13) 0.0179(5) Uani 1 1 d . . . . .
C3 C 0.2488(5) 0.40468(17) 0.78117(15) 0.0212(5) Uani 1 1 d . . . . .
C5 C 0.0337(6) 0.29605(19) 0.71459(15) 0.0256(6) Uani 1 1 d . . . . .
C4 C 0.2225(5) 0.35143(19) 0.72139(15) 0.0236(6) Uani 1 1 d . . . . .
C1 C -0.0111(6) 0.6072(2) 0.83773(16) 0.0254(6) Uani 1 1 d . . . . .
C6 C -0.1325(6) 0.29478(19) 0.76805(16) 0.0264(6) Uani 1 1 d . . . . .
C7 C -0.1127(5) 0.34912(19) 0.82686(15) 0.0231(6) Uani 1 1 d . . . . .
H1A H -0.150(6) 0.601(2) 0.8547(18) 0.019(8) Uiso 1 1 d . . . . .
H1B H 0.048(6) 0.662(2) 0.8355(17) 0.021(8) Uiso 1 1 d . . . . .
H4 H 0.331(6) 0.355(2) 0.6898(19) 0.025(9) Uiso 1 1 d . . . . .
H1C H -0.003(7) 0.583(2) 0.790(2) 0.037(10) Uiso 1 1 d . . . . .
H3 H 0.369(6) 0.442(2) 0.7855(18) 0.026(9) Uiso 1 1 d . . . . .
H6 H -0.269(7) 0.259(2) 0.7655(19) 0.031(9) Uiso 1 1 d . . . . .
H7 H -0.220(7) 0.349(3) 0.860(2) 0.042(11) Uiso 1 1 d . . . . .
H5 H 0.024(7) 0.260(2) 0.675(2) 0.035(10) Uiso 1 1 d . . . . .
H1 H 0.012(7) 0.447(2) 0.928(2) 0.032(10) Uiso 1 1 d . . . . .

loop_
_atom_site_aniso_label
_atom_site_aniso_U_11
_atom_site_aniso_U_22
_atom_site_aniso_U_33
_atom_site_aniso_U_23
_atom_site_aniso_U_13
_atom_site_aniso_U_12
I1 0.02280(10) 0.02277(10) 0.01676(9) -0.00091(6) 0.00086(7) -0.00186(6)
I2 0.02153(10) 0.02556(11) 0.02088(10) -0.00069(6) 0.00190(7) -0.00386(7)
S1 0.0211(3) 0.0265(4) 0.0119(3) -0.0020(2) 0.0048(2) -0.0054(3)
F4 0.0277(9) 0.0347(10) 0.0195(8) -0.0023(7) 0.0125(7) -0.0091(7)
F1 0.0323(10) 0.0329(9) 0.0123(7) -0.0051(6) 0.0069(7) -0.0021(7)
F2 0.0296(9) 0.0364(10) 0.0223(8) -0.0011(7) 0.0145(7) -0.0111(7)
F3 0.0328(10) 0.0348(10) 0.0145(7) -0.0072(6) 0.0094(7) -0.0065(7)
O1 0.0340(12) 0.0333(12) 0.0135(9) -0.0045(8) 0.0074(8) -0.0118(9)
O2 0.0203(10) 0.0394(12) 0.0217(10) -0.0046(8) 0.0076(8) -0.0094(9)
N1 0.0281(13) 0.0237(12) 0.0129(10) -0.0002(8) 0.0093(10) -0.0028(10)
C8 0.0185(13) 0.0183(13) 0.0154(12) 0.0000(9) 0.0018(10) 0.0008(10)
C13 0.0204(13) 0.0226(14) 0.0143(11) 0.0003(10) 0.0077(10) -0.0011(10)
C12 0.0198(13) 0.0224(13) 0.0135(11) -0.0019(9) 0.0041(10) 0.0001(10)
C11 0.0201(13) 0.0228(13) 0.0154(12) 0.0000(10) 0.0014(10) 0.0014(10)
C10 0.0213(13) 0.0271(15) 0.0144(12) 0.0026(10) 0.0070(10) 0.0001(11)
C9 0.0220(13) 0.0230(14) 0.0112(11) -0.0017(9) 0.0032(10) 0.0024(10)
C2 0.0218(13) 0.0197(13) 0.0122(11) 0.0013(9) 0.0033(10) 0.0019(10)
C3 0.0230(14) 0.0210(14) 0.0201(13) 0.0013(10) 0.0053(11) 0.0013(11)
C5 0.0307(16) 0.0293(16) 0.0168(13) -0.0046(11) 0.0021(12) 0.0043(12)
C4 0.0228(14) 0.0327(16) 0.0161(12) 0.0000(11) 0.0080(11) 0.0069(12)
C1 0.0268(16) 0.0275(16) 0.0227(14) -0.0013(11) 0.0075(12) -0.0014(12)
C6 0.0269(15) 0.0272(16) 0.0251(14) -0.0036(11) 0.0019(12) -0.0028(12)
C7 0.0221(14) 0.0307(16) 0.0173(12) 0.0000(11) 0.0075(11) 0.0005(11)

loop_
_atom_type_symbol
_atom_type_description
_atom_type_scat_dispersion_real
_atom_type_scat_dispersion_imag
_atom_type_scat_source
C C 0.0033 0.0016 'International Tables Vol C Tables 4.2.6.8 and 6.1.1.4'
H H 0.0000 0.0000 'International Tables Vol C Tables 4.2.6.8 and 6.1.1.4'
F F 0.0171 0.0103 'International Tables Vol C Tables 4.2.6.8 and 6.1.1.4'
I I -0.4742 1.8119 'International Tables Vol C Tables 4.2.6.8 and 6.1.1.4'
N N 0.0061 0.0033 'International Tables Vol C Tables 4.2.6.8 and 6.1.1.4'
O O 0.0106 0.0060 'International Tables Vol C Tables 4.2.6.8 and 6.1.1.4'
S S 0.1246 0.1234 'International Tables Vol C Tables 4.2.6.8 and 6.1.1.4'

loop_
_exptl_crystal_face_index_h
_exptl_crystal_face_index_k
_exptl_crystal_face_index_l
_exptl_crystal_face_perp_dist
0 1 -1 0.0502
-1 -2 -1 0.0375
1 2 1 0.0584
0 -1 1 0.0059
0 2 1 0.0285
0 -2 -1 0.0109
1 2 -2 0.0664
-2 2 -1 0.0611

loop_
_geom_angle_atom_site_label_1
_geom_angle_atom_site_label_2
_geom_angle_atom_site_label_3
_geom_angle
_geom_angle_site_symmetry_1
_geom_angle_site_symmetry_3
_geom_angle_publ_flag
O1 S1 N1 105.20(12) . . ?
O1 S1 C1 108.68(14) . . ?
O2 S1 O1 117.59(13) . . ?
O2 S1 N1 109.88(13) . . ?
O2 S1 C1 108.01(14) . . ?
N1 S1 C1 107.02(14) . . ?
S1 N1 H1 112(3) . . ?
C2 N1 S1 125.23(19) . . ?
C2 N1 H1 118(3) . . ?
C13 C8 I1 120.5(2) . . ?
C9 C8 I1 121.73(19) . . ?
C9 C8 C13 117.7(2) . . ?
F4 C13 C8 120.4(2) . . ?
F4 C13 C12 118.7(2) . . ?
C12 C13 C8 120.9(2) . . ?
F3 C12 C13 118.3(2) . . ?
F3 C12 C11 120.2(2) . . ?
C11 C12 C13 121.4(2) . . ?
C12 C11 I2 120.74(19) . . ?
C12 C11 C10 117.3(3) . . ?
C10 C11 I2 121.9(2) . . ?
F2 C10 C11 120.2(3) . . ?
F2 C10 C9 118.4(2) . . ?
C9 C10 C11 121.4(3) . . ?
F1 C9 C8 119.9(2) . . ?
F1 C9 C10 118.9(2) . . ?
C10 C9 C8 121.2(2) . . ?
C3 C2 N1 122.2(3) . . ?
C3 C2 C7 119.9(3) . . ?
C7 C2 N1 117.8(2) . . ?
C2 C3 C4 119.3(3) . . ?
C2 C3 H3 119(2) . . ?
C4 C3 H3 122(2) . . ?
C4 C5 C6 119.0(3) . . ?
C4 C5 H5 120(2) . . ?
C6 C5 H5 121(2) . . ?
C3 C4 H4 116(2) . . ?
C5 C4 C3 121.1(3) . . ?
C5 C4 H4 123(2) . . ?
S1 C1 H1A 106(2) . . ?
S1 C1 H1B 107(2) . . ?
S1 C1 H1C 107(2) . . ?
H1A C1 H1B 116(3) . . ?
H1A C1 H1C 112(3) . . ?
H1B C1 H1C 108(3) . . ?
C5 C6 C7 120.5(3) . . ?
C5 C6 H6 123(2) . . ?
C7 C6 H6 117(2) . . ?
C2 C7 H7 119(3) . . ?
C6 C7 C2 120.1(3) . . ?
C6 C7 H7 121(3) . . ?

loop_
_geom_bond_atom_site_label_1
_geom_bond_atom_site_label_2
_geom_bond_distance
_geom_bond_site_symmetry_2
_geom_bond_publ_flag
I1 C8 2.075(3) . ?
I2 C11 2.074(3) . ?
S1 O1 1.4453(19) . ?
S1 O2 1.432(2) . ?
S1 N1 1.622(3) . ?
S1 C1 1.757(3) . ?
F4 C13 1.341(3) . ?
F1 C9 1.346(3) . ?
F2 C10 1.349(3) . ?
F3 C12 1.341(3) . ?
N1 C2 1.424(3) . ?
N1 H1 0.77(4) . ?
C8 C13 1.386(4) . ?
C8 C9 1.382(4) . ?
C13 C12 1.384(4) . ?
C12 C11 1.381(4) . ?
C11 C10 1.387(4) . ?
C10 C9 1.378(4) . ?
C2 C3 1.390(4) . ?
C2 C7 1.390(4) . ?
C3 C4 1.392(4) . ?
C3 H3 0.91(4) . ?
C5 C4 1.386(5) . ?
C5 C6 1.386(4) . ?
C5 H5 0.93(4) . ?
C4 H4 0.86(4) . ?
C1 H1A 0.86(4) . ?
C1 H1B 0.95(3) . ?
C1 H1C 0.95(4) . ?
C6 C7 1.388(4) . ?
C6 H6 0.96(4) . ?
C7 H7 0.87(4) . ?

loop_
_geom_hbond_atom_site_label_D
_geom_hbond_atom_site_label_H
_geom_hbond_atom_site_label_A
_geom_hbond_distance_DH
_geom_hbond_distance_HA
_geom_hbond_distance_DA
_geom_hbond_angle_DHA
_geom_hbond_site_symmetry_A
_geom_hbond_publ_flag
C1 H1A O2 0.86(4) 2.55(4) 3.375(4) 162(3) 1_455 yes
C3 H3 O2 0.91(4) 2.40(3) 3.053(4) 129(3) . yes
N1 H1 O1 0.77(4) 2.17(4) 2.934(3) 169(4) 3_567 yes

loop_
_geom_torsion_atom_site_label_1
_geom_torsion_atom_site_label_2
_geom_torsion_atom_site_label_3
_geom_torsion_atom_site_label_4
_geom_torsion
_geom_torsion_site_symmetry_1
_geom_torsion_site_symmetry_2
_geom_torsion_site_symmetry_3
_geom_torsion_site_symmetry_4
_geom_torsion_publ_flag
I1 C8 C13 F4 -0.5(4) . . . . ?
I1 C8 C13 C12 179.2(2) . . . . ?
I1 C8 C9 F1 0.4(4) . . . . ?
I1 C8 C9 C10 179.2(2) . . . . ?
I2 C11 C10 F2 0.6(4) . . . . ?
I2 C11 C10 C9 179.9(2) . . . . ?
S1 N1 C2 C3 38.7(4) . . . . ?
S1 N1 C2 C7 -142.9(2) . . . . ?
F4 C13 C12 F3 1.5(4) . . . . ?
F4 C13 C12 C11 -178.9(3) . . . . ?
F2 C10 C9 F1 0.0(4) . . . . ?
F2 C10 C9 C8 -178.9(2) . . . . ?
F3 C12 C11 I2 -1.8(4) . . . . ?
F3 C12 C11 C10 178.7(2) . . . . ?
O1 S1 N1 C2 176.8(2) . . . . ?
O2 S1 N1 C2 -55.8(3) . . . . ?
N1 C2 C3 C4 179.5(3) . . . . ?
N1 C2 C7 C6 -177.8(3) . . . . ?
C8 C13 C12 F3 -178.3(2) . . . . ?
C8 C13 C12 C11 1.3(4) . . . . ?
C13 C8 C9 F1 179.8(2) . . . . ?
C13 C8 C9 C10 -1.3(4) . . . . ?
C13 C12 C11 I2 178.6(2) . . . . ?
C13 C12 C11 C10 -0.9(4) . . . . ?
C12 C11 C10 F2 -180.0(3) . . . . ?
C12 C11 C10 C9 -0.7(4) . . . . ?
C11 C10 C9 F1 -179.3(2) . . . . ?
C11 C10 C9 C8 1.8(4) . . . . ?
C9 C8 C13 F4 -179.9(2) . . . . ?
C9 C8 C13 C12 -0.2(4) . . . . ?
C2 C3 C4 C5 -1.9(4) . . . . ?
C3 C2 C7 C6 0.7(4) . . . . ?
C5 C6 C7 C2 -1.9(5) . . . . ?
C4 C5 C6 C7 1.1(5) . . . . ?
C1 S1 N1 C2 61.3(3) . . . . ?
C6 C5 C4 C3 0.8(4) . . . . ?
C7 C2 C3 C4 1.2(4) . . . . ?

loop_
_exptl_oxdiff_crystal_face_indexfrac_h
_exptl_oxdiff_crystal_face_indexfrac_k
_exptl_oxdiff_crystal_face_indexfrac_l
_exptl_oxdiff_crystal_face_x
_exptl_oxdiff_crystal_face_y
_exptl_oxdiff_crystal_face_z
-0.0000 1.0000 -1.0000 0.0024 0.0134 -0.0570
-1.0000 -2.0000 -1.0000 0.0279 0.1414 0.0711
1.0000 2.0000 1.0000 -0.0279 -0.1414 -0.0711
0.0000 -1.0000 1.0000 -0.0024 -0.0134 0.0570
0.0000 2.0000 1.0000 0.0612 -0.0535 -0.0513
-0.0000 -2.0000 -1.0000 -0.0612 0.0535 0.0513
1.0000 2.0000 -2.0000 -0.0843 -0.0611 -0.1339
-2.0000 2.0000 -1.0000 0.2017 0.1757 -0.0536
